data_9002414
loop_
_publ_author_name
'Brigatti, M. F.'
'Lugli, C.'
'Poppi, L.'
'Foord, E. E.'
'Kile, D. E.'

_publ_section_title
;
 Crystal chemical variations in Li- and Fe-rich micas from
 Pikes Peak batholith (central Colorado)
 sample: 130(1)
;
_journal_name_full 'American Mineralogist'
_journal_page_first 1275
_journal_page_last 1286
_journal_volume 85
_journal_year 2000
_chemical_formula_sum
;Al1.705 Ca0.006 F1.552 Fe0.795 H0.186 K0.968 Li1.08 Mg0.022 Mn0.062 Na0.016
 O10.448 Si3.296
;
_chemical_name_mineral Polylithionite
_space_group_IT_number 5
_symmetry_space_group_name_Hall 'C 2y'
_symmetry_space_group_name_H-M 'C 1 2 1'
_cell_angle_alpha 90
_cell_angle_beta 100.80
_cell_angle_gamma 90
_cell_formula_units_Z 2
_cell_length_a 5.290
_cell_length_b 9.128
_cell_length_c 10.093
_cell_volume 478.729
_database_code_amcsd 0002499
_exptl_crystal_density_diffrn 2.981
_cod_original_formula_sum
;Si3.296 Al1.705 Li1.08 Fe.795 Mg.022 Mn.062 Ca.006 Na.016 K.968 O10.448
 F1.552 H.186
;
_cod_database_code 9002414

loop_
_space_group_symop_operation_xyz
x,y,z
1/2+x,1/2+y,z
-x,y,-z
1/2-x,1/2+y,-z

loop_
_atom_site_aniso_label
_atom_site_aniso_U_11
_atom_site_aniso_U_22
_atom_site_aniso_U_33
_atom_site_aniso_U_12
_atom_site_aniso_U_13
_atom_site_aniso_U_23
SiT1 0.00823 0.00810 0.00697 0.00026 0.00151 -0.00014
AlT1 0.00823 0.00810 0.00697 0.00026 0.00151 -0.00014
SiT11 0.00988 0.00823 0.00785 0.00000 0.00115 0.00014
AlT11 0.00988 0.00823 0.00785 0.00000 0.00115 0.00014
LiM1 0.01241 0.00950 0.01330 0.00000 0.00355 0.00000
AlM1 0.01241 0.00950 0.01330 0.00000 0.00355 0.00000
FeM1 0.01241 0.00950 0.01330 0.00000 0.00355 0.00000
AlM2 0.01039 0.00924 0.00684 0.00000 0.00128 0.00000
LiM3 0.00849 0.01051 0.01317 0.00000 0.00076 0.00000
MgM3 0.00849 0.01051 0.01317 0.00000 0.00076 0.00000
FeM3 0.00849 0.01051 0.01317 0.00000 0.00076 0.00000
MnM3 0.00849 0.01051 0.01317 0.00000 0.00076 0.00000
CaA 0.02888 0.02723 0.02584 0.00000 0.00418 0.00000
NaA 0.02888 0.02723 0.02584 0.00000 0.00418 0.00000
KA 0.02888 0.02723 0.02584 0.00000 0.00418 0.00000
O1 0.03040 0.01545 0.01406 0.00127 -0.00039 0.00014
O2 0.02052 0.02685 0.01393 -0.00836 0.00381 -0.00188
O22 0.01976 0.02470 0.01140 0.00584 0.00191 0.00115
O3 0.01190 0.01342 0.01077 0.00089 0.00076 -0.00215
O33 0.01165 0.01457 0.00963 -0.00062 0.00177 -0.00064
F4 0.01026 0.00633 0.00659 -0.00077 0.00151 0.00266
O4 0.01026 0.00633 0.00659 -0.00077 0.00151 0.00266
O-H4 0.01026 0.00633 0.00659 -0.00077 0.00151 0.00266

loop_
_atom_site_label
_atom_site_fract_x
_atom_site_fract_y
_atom_site_fract_z
_atom_site_occupancy
_atom_site_type_symbol
_atom_site_attached_hydrogens
SiT1 0.07470 0.16830 0.22799 0.82400 Si 0
AlT1 0.07470 0.16830 0.22799 0.17600 Al 0
SiT11 0.58440 0.33160 0.22810 0.82400 Si 0
AlT11 0.58440 0.33160 0.22810 0.17600 Al 0
LiM1 0.00000 0.99170 0.50000 0.55800 Li 0
AlM1 0.00000 0.99170 0.50000 0.00100 Al 0
FeM1 0.00000 0.99170 0.50000 0.44100 Fe 0
AlM2 0.00000 0.32240 0.50000 1.00000 Al 0
LiM3 0.50000 0.16080 0.50000 0.52200 Li 0
MgM3 0.50000 0.16080 0.50000 0.02200 Mg 0
FeM3 0.50000 0.16080 0.50000 0.35400 Fe 0
MnM3 0.50000 0.16080 0.50000 0.06200 Mn 0
CaA 0.00000 0.50119 0.00000 0.00600 Ca 0
NaA 0.00000 0.50119 0.00000 0.01600 Na 0
KA 0.00000 0.50119 0.00000 0.96800 K 0
O1 0.03290 0.99900 0.17190 1.00000 O 0
O2 0.32300 0.23640 0.17250 1.00000 O 0
O22 0.81660 0.26140 0.15950 1.00000 O 0
O3 0.11550 0.17410 0.39400 1.00000 O 0
O33 0.66220 0.32640 0.39280 1.00000 O 0
F4 0.11030 0.47270 0.39930 0.77600 F 0
O4 0.11030 0.47270 0.39930 0.13100 O 0
O-H4 0.11030 0.47270 0.39930 0.09300 O 1

loop_
_cod_changelog_entry_id
_cod_changelog_entry_author
_cod_changelog_entry_date
_cod_changelog_entry_text
1
;cod-tools version 3.8.0
Id: cif_guess_AMCSD_atom_types 9581 2023-05-17 12:35:41Z saulius
;
2023-05-18T11:37:14+03:00
;Derived atom types and hydrogen counts
from atom names that follow the AMCSD naming convention
(Wat == water, O-H == hydroxyl).
;
2
;cod-tools version 3.10.1
Id: cif_fix_AMCSD_aniso_labels 10200 2024-08-01 14:09:44Z saulius
;
2024-08-02T12:20:19+03:00
;Changed the following '_atom_site_aniso_label' values:
'OH4' -> 'O-H4'
;

loop_
_cod_related_entry_id
_cod_related_entry_database
_cod_related_entry_code
1 AMCSD 0002499
